data_1010280
loop_
_publ_author_name
'Zachariasen, W H'

_publ_section_title
;
Die Kristallstruktur der A-Modifikation von den Sesquioxiden der
seltenen Erdmetalle. ( La~2~ O~3~, Ce~2~ O~3~, Pr~2~ O~3~, Nd~2~ O~3~
)
;
_journal_coden_ASTM ZPCLAH
_journal_name_full
;
Zeitschrift fuer Physikalische Chemie (Leipzig)
;
_journal_page_first 134
_journal_page_last 150
_journal_volume 123
_journal_year 1926
_chemical_formula_structural 'Pr2 O3'
_chemical_formula_sum 'O3 Pr2'
_chemical_name_systematic 'Praseodymium oxide - A'
_space_group_IT_number 150
_symmetry_cell_setting trigonal
_symmetry_Int_Tables_number 150
_symmetry_space_group_name_Hall 'P 3 2"'
_symmetry_space_group_name_H-M 'P 3 2 1'
_cell_angle_alpha 90
_cell_angle_beta 90
_cell_angle_gamma 120
_cell_formula_units_Z 1
_cell_length_a 3.85
_cell_length_b 3.85
_cell_length_c 6.
_cell_volume 77.0
_exptl_crystal_density_meas 6.88
_cod_database_code 1010280

loop_
_symmetry_equiv_pos_as_xyz
x,y,z
-y,x-y,z
y-x,-x,z
y,x,-z
-x,y-x,-z
x-y,-y,-z

loop_
_atom_site_label
_atom_site_type_symbol
_atom_site_symmetry_multiplicity
_atom_site_Wyckoff_symbol
_atom_site_fract_x
_atom_site_fract_y
_atom_site_fract_z
_atom_site_occupancy
_atom_site_attached_hydrogens
_atom_site_calc_flag
Pr1 Pr3+ 2 d 0.3333 0.6667 0.25(1) 1. 0 d
O1 O2- 3 e 0.25(5) 0.25(5) 0. 1. 0 d

loop_
_atom_type_symbol
_atom_type_oxidation_number
Pr3+ 3.000
O2- -2.000

loop_
_cod_related_entry_id
_cod_related_entry_database
_cod_related_entry_code
1 ChemSpider 145400
